data_4304715
loop_
_publ_author_name
'Louise A. Berben'
'Stosh A. Kozimor'

_publ_contact_author
;
        Jeffrey R. Long
        Department of Chemistry
        University of California, Berkeley
        United States of America
;
_publ_contact_author_email jlong@cchem.berkeley.edu
_publ_contact_author_fax '510 643-3832'
_publ_contact_author_phone '510 642-0860'
_publ_section_title
;
Dinitrogen and Acetylide Complexes of Low-Valent Chromium
;
_journal_name_full 'Inorganic Chemistry'
_journal_page_first 4639
_journal_page_last 4647
_journal_paper_doi 10.1021/ic702275g
_journal_volume 47
_journal_year 2008
_chemical_formula_sum 'C22 H50 Cr P4 Si2'
_chemical_formula_weight 546.68
_chemical_name_systematic
; 
 ? 
;
_space_group_IT_number 2
_symmetry_cell_setting triclinic
_symmetry_space_group_name_Hall '-P 1'
_symmetry_space_group_name_H-M 'P -1'
_atom_sites_solution_hydrogens geom
_atom_sites_solution_primary direct
_atom_sites_solution_secondary difmap
_audit_creation_method SHELXL-97
_cell_angle_alpha 70.405(5)
_cell_angle_beta 64.705(5)
_cell_angle_gamma 72.222(5)
_cell_formula_units_Z 1
_cell_length_a 9.349(3)
_cell_length_b 9.985(3)
_cell_length_c 10.209(4)
_cell_measurement_temperature 273(2)
_cell_volume 796.9(5)
_computing_cell_refinement
;
  'SMART (Siemens, 1995), SAINT (Siemens, 1995)'
;
_computing_data_collection 'SMART (Siemens, 1995)'
_computing_data_reduction
;
  'SAINT (Siemens, 1995), XPREP (Siemens, 1995)'
;
_computing_structure_refinement 'SHELXL-97 (Sheldrick, 1997)'
_computing_structure_solution 'SHELXS-97 (Sheldrick, 1990)'
_diffrn_ambient_temperature 273(2)
_diffrn_measured_fraction_theta_full 0.981
_diffrn_measured_fraction_theta_max 0.981
_diffrn_measurement_device_type APEX
_diffrn_measurement_method 'omega scans with profile analysis'
_diffrn_radiation_monochromator graphite
_diffrn_radiation_source 'fine-focus sealed tube'
_diffrn_radiation_type MoK\a
_diffrn_radiation_wavelength 0.71073
_diffrn_reflns_av_R_equivalents 0.0207
_diffrn_reflns_av_sigmaI/netI 0.0470
_diffrn_reflns_limit_h_max 11
_diffrn_reflns_limit_h_min -11
_diffrn_reflns_limit_k_max 12
_diffrn_reflns_limit_k_min -12
_diffrn_reflns_limit_l_max 11
_diffrn_reflns_limit_l_min -12
_diffrn_reflns_number 5263
_diffrn_reflns_theta_full 26.39
_diffrn_reflns_theta_max 26.39
_diffrn_reflns_theta_min 2.21
_exptl_absorpt_coefficient_mu 0.643
_exptl_absorpt_correction_T_max 0.938
_exptl_absorpt_correction_T_min 0.877
_exptl_absorpt_correction_type multi-scan
_exptl_absorpt_process_details 'Blessing, Acta Cryst. (1995) A51 33'
_exptl_crystal_colour orange
_exptl_crystal_density_diffrn 1.139
_exptl_crystal_density_meas ?
_exptl_crystal_description plate
_exptl_crystal_F_000 294
_exptl_crystal_size_max 0.25
_exptl_crystal_size_mid 0.17
_exptl_crystal_size_min 0.10
_refine_diff_density_max 0.665
_refine_diff_density_min -0.408
_refine_diff_density_rms 0.069
_refine_ls_extinction_method none
_refine_ls_goodness_of_fit_ref 1.036
_refine_ls_hydrogen_treatment mixed
_refine_ls_matrix_type full
_refine_ls_number_parameters 140
_refine_ls_number_reflns 3217
_refine_ls_number_restraints 0
_refine_ls_restrained_S_all 1.036
_refine_ls_R_factor_all 0.0637
_refine_ls_R_factor_gt 0.0458
_refine_ls_shift/su_max 0.000
_refine_ls_shift/su_mean 0.000
_refine_ls_structure_factor_coef Fsqd
_refine_ls_weighting_details 'calc w=1/[\s^2^(Fo^2^)+(0.0553P)^2^+0.5238P] where P=(Fo^2^+2Fc^2^)/3'
_refine_ls_weighting_scheme calc
_refine_ls_wR_factor_gt 0.1111
_refine_ls_wR_factor_ref 0.1186
_reflns_number_gt 2445
_reflns_number_total 3217
_reflns_threshold_expression >2sigma(I)
_cod_data_source_file ic702275g-file002.cif
_cod_data_source_block
;
;
_cod_original_cell_volume 797.0(5)
_cod_database_code 4304715

loop_
_symmetry_equiv_pos_as_xyz
'x, y, z'
'-x, -y, -z'

loop_
_atom_site_label
_atom_site_type_symbol
_atom_site_fract_x
_atom_site_fract_y
_atom_site_fract_z
_atom_site_U_iso_or_equiv
_atom_site_adp_type
_atom_site_occupancy
_atom_site_symmetry_multiplicity
_atom_site_calc_flag
_atom_site_refinement_flags
_atom_site_disorder_assembly
_atom_site_disorder_group
Cr1 Cr 0.0000 0.0000 0.0000 0.02413(17) Uani 1 2 d S . .
P1 P 0.01461(10) -0.12500(8) -0.16359(9) 0.0372(2) Uani 1 1 d . . .
P2 P 0.22612(9) 0.07814(9) -0.19589(9) 0.0401(2) Uani 1 1 d . . .
Si1 Si -0.32146(10) 0.42501(8) -0.25876(9) 0.0359(2) Uani 1 1 d . . .
C1 C -0.1391(3) 0.1767(3) -0.0895(3) 0.0307(6) Uani 1 1 d . . .
C2 C -0.2162(4) 0.2795(3) -0.1499(3) 0.0368(7) Uani 1 1 d . . .
C3 C 0.2055(7) -0.1086(6) -0.3255(5) 0.101(2) Uani 1 1 d . . .
H3A H 0.2897 -0.1874 -0.3039 0.121 Uiso 1 1 calc R . .
H3B H 0.1929 -0.1183 -0.4112 0.121 Uiso 1 1 calc R . .
C4 C 0.2540(6) 0.0237(6) -0.3620(5) 0.0869(16) Uani 1 1 d . . .
H4A H 0.1922 0.0986 -0.4170 0.104 Uiso 1 1 calc R . .
H4B H 0.3667 0.0151 -0.4263 0.104 Uiso 1 1 calc R . .
C5 C 0.2303(5) 0.2703(4) -0.2780(4) 0.0650(11) Uani 1 1 d . . .
H5A H 0.2348 0.3127 -0.2086 0.098 Uiso 1 1 calc R . .
H5B H 0.1348 0.3176 -0.3008 0.098 Uiso 1 1 calc R . .
H5C H 0.3235 0.2816 -0.3679 0.098 Uiso 1 1 calc R . .
C6 C 0.4227(4) 0.0095(5) -0.1781(5) 0.0825(15) Uani 1 1 d . . .
H6A H 0.5045 0.0427 -0.2713 0.124 Uiso 1 1 calc R . .
H6B H 0.4427 -0.0945 -0.1519 0.124 Uiso 1 1 calc R . .
H6C H 0.4245 0.0439 -0.1017 0.124 Uiso 1 1 calc R . .
C7 C 0.0312(5) -0.3207(3) -0.1114(4) 0.0526(9) Uani 1 1 d . . .
H7A H -0.0736 -0.3443 -0.0516 0.079 Uiso 1 1 calc R . .
H7B H 0.1009 -0.3644 -0.0552 0.079 Uiso 1 1 calc R . .
H7C H 0.0750 -0.3566 -0.1997 0.079 Uiso 1 1 calc R . .
C8 C -0.1344(7) -0.0680(4) -0.2500(6) 0.0890(17) Uani 1 1 d . . .
H8A H -0.1025 -0.1209 -0.3242 0.133 Uiso 1 1 calc R . .
H8B H -0.1430 0.0338 -0.2961 0.133 Uiso 1 1 calc R . .
H8C H -0.2369 -0.0865 -0.1755 0.133 Uiso 1 1 calc R . .
C9 C -0.2832(5) 0.3718(4) -0.4314(4) 0.0555(9) Uani 1 1 d . . .
H9A H -0.1692 0.3525 -0.4860 0.083 Uiso 1 1 calc R . .
H9B H -0.3346 0.4491 -0.4923 0.083 Uiso 1 1 calc R . .
H9C H -0.3260 0.2863 -0.4045 0.083 Uiso 1 1 calc R . .
C10 C -0.2477(6) 0.5958(4) -0.3082(5) 0.0696(12) Uani 1 1 d . . .
H10A H -0.2579 0.6166 -0.2191 0.104 Uiso 1 1 calc R . .
H10B H -0.3107 0.6741 -0.3578 0.104 Uiso 1 1 calc R . .
H10C H -0.1367 0.5846 -0.3733 0.104 Uiso 1 1 calc R . .
C11 C -0.5426(4) 0.4547(5) -0.1550(5) 0.0677(12) Uani 1 1 d . . .
H11A H -0.5758 0.3629 -0.1051 0.101 Uiso 1 1 calc R . .
H11B H -0.5970 0.5081 -0.2236 0.101 Uiso 1 1 calc R . .
H11C H -0.5692 0.5086 -0.0828 0.101 Uiso 1 1 calc R . .

loop_
_atom_site_aniso_label
_atom_site_aniso_U_11
_atom_site_aniso_U_22
_atom_site_aniso_U_33
_atom_site_aniso_U_23
_atom_site_aniso_U_13
_atom_site_aniso_U_12
Cr1 0.0237(3) 0.0223(3) 0.0272(3) -0.0052(2) -0.0122(2) -0.0016(2)
P1 0.0486(5) 0.0335(4) 0.0361(4) -0.0100(3) -0.0195(4) -0.0087(3)
P2 0.0317(4) 0.0509(5) 0.0374(4) -0.0103(4) -0.0083(3) -0.0139(4)
Si1 0.0446(5) 0.0288(4) 0.0397(5) -0.0081(3) -0.0259(4) 0.0015(3)
C1 0.0326(15) 0.0282(14) 0.0327(14) -0.0085(11) -0.0133(12) -0.0039(11)
C2 0.0384(16) 0.0366(16) 0.0378(16) -0.0110(13) -0.0167(14) -0.0036(13)
C3 0.136(5) 0.115(4) 0.051(3) -0.046(3) 0.020(3) -0.073(4)
C4 0.084(3) 0.129(4) 0.051(2) -0.049(3) 0.019(2) -0.058(3)
C5 0.067(2) 0.067(3) 0.053(2) 0.0133(19) -0.0209(19) -0.035(2)
C6 0.0325(19) 0.092(3) 0.092(3) 0.015(3) -0.020(2) -0.015(2)
C7 0.068(2) 0.0357(17) 0.065(2) -0.0224(16) -0.035(2) 0.0034(16)
C8 0.144(5) 0.052(2) 0.130(4) -0.041(3) -0.116(4) 0.021(3)
C9 0.076(3) 0.052(2) 0.0452(19) -0.0127(16) -0.0298(19) -0.0095(19)
C10 0.117(4) 0.042(2) 0.066(3) 0.0013(18) -0.051(3) -0.027(2)
C11 0.045(2) 0.092(3) 0.083(3) -0.049(2) -0.036(2) 0.014(2)

loop_
_atom_type_symbol
_atom_type_description
_atom_type_scat_dispersion_real
_atom_type_scat_dispersion_imag
_atom_type_scat_source
C C 0.0033 0.0016 'International Tables Vol C Tables 4.2.6.8 and 6.1.1.4'
H H 0.0000 0.0000 'International Tables Vol C Tables 4.2.6.8 and 6.1.1.4'
Si Si 0.0817 0.0704 'International Tables Vol C Tables 4.2.6.8 and 6.1.1.4'
P P 0.1023 0.0942 'International Tables Vol C Tables 4.2.6.8 and 6.1.1.4'
Cr Cr 0.3209 0.6236 'International Tables Vol C Tables 4.2.6.8 and 6.1.1.4'

loop_
_geom_angle_atom_site_label_1
_geom_angle_atom_site_label_2
_geom_angle_atom_site_label_3
_geom_angle
_geom_angle_site_symmetry_1
_geom_angle_site_symmetry_3
_geom_angle_publ_flag
C1 Cr1 C1 180.00(16) 2 . ?
C1 Cr1 P2 88.22(8) 2 2 ?
C1 Cr1 P2 91.78(8) . 2 ?
C1 Cr1 P2 91.78(8) 2 . ?
C1 Cr1 P2 88.22(8) . . ?
P2 Cr1 P2 180.0 2 . ?
C1 Cr1 P1 90.19(8) 2 2 ?
C1 Cr1 P1 89.81(8) . 2 ?
P2 Cr1 P1 83.07(4) 2 2 ?
P2 Cr1 P1 96.93(4) . 2 ?
C1 Cr1 P1 89.81(8) 2 . ?
C1 Cr1 P1 90.19(8) . . ?
P2 Cr1 P1 96.92(4) 2 . ?
P2 Cr1 P1 83.08(4) . . ?
P1 Cr1 P1 180.0 2 . ?
C8 P1 C7 101.15(18) . . ?
C8 P1 C3 102.9(3) . . ?
C7 P1 C3 99.8(2) . . ?
C8 P1 Cr1 120.09(14) . . ?
C7 P1 Cr1 121.46(12) . . ?
C3 P1 Cr1 108.29(15) . . ?
C6 P2 C5 101.7(2) . . ?
C6 P2 C4 103.3(2) . . ?
C5 P2 C4 99.0(2) . . ?
C6 P2 Cr1 119.43(14) . . ?
C5 P2 Cr1 121.32(14) . . ?
C4 P2 Cr1 108.98(14) . . ?
C2 Si1 C11 111.32(18) . . ?
C2 Si1 C10 109.97(17) . . ?
C11 Si1 C10 109.5(2) . . ?
C2 Si1 C9 108.27(15) . . ?
C11 Si1 C9 107.48(18) . . ?
C10 Si1 C9 110.30(18) . . ?
C2 C1 Cr1 176.4(3) . . ?
C1 C2 Si1 173.5(3) . . ?
C4 C3 P1 113.2(3) . . ?
C3 C4 P2 112.5(3) . . ?

loop_
_geom_bond_atom_site_label_1
_geom_bond_atom_site_label_2
_geom_bond_distance
_geom_bond_site_symmetry_2
_geom_bond_publ_flag
Cr1 C1 2.043(3) 2 ?
Cr1 C1 2.043(3) . ?
Cr1 P2 2.3292(9) 2 ?
Cr1 P2 2.3293(9) . ?
Cr1 P1 2.3378(10) 2 ?
Cr1 P1 2.3378(10) . ?
P1 C8 1.809(4) . ?
P1 C7 1.820(3) . ?
P1 C3 1.850(5) . ?
P2 C6 1.820(4) . ?
P2 C5 1.823(4) . ?
P2 C4 1.842(4) . ?
Si1 C2 1.815(3) . ?
Si1 C11 1.857(4) . ?
Si1 C10 1.866(4) . ?
Si1 C9 1.868(3) . ?
C1 C2 1.207(4) . ?
C3 C4 1.407(6) . ?
